data_7015570
loop_
_publ_author_name
'Cooper, Christine J.'
'Jones, Matthew D.'
'Brayshaw, Simon K.'
'Sonnex, Benjamin'
'Russell, Mark L.'
'Mahon, Mary F.'
'Allan, David R.'

_publ_section_title
;
 When is an imine not an imine? Unusual reactivity of a series of
 Cu(II) imine-pyridine complexes and their exploitation for the Henry
 reaction.
;
_journal_issue 14
_journal_name_full 'Dalton transactions (Cambridge, England : 2003)'
_journal_page_first 3677
_journal_page_last 3682
_journal_paper_doi 10.1039/c0dt01740j
_journal_volume 40
_journal_year 2011
_chemical_absolute_configuration ad
_chemical_formula_sum 'C23 H28 Cu F6 N4 O7 S2'
_chemical_formula_weight 714.15
_chemical_name_systematic
;
?
;
_space_group_IT_number 1
_symmetry_cell_setting triclinic
_symmetry_space_group_name_Hall 'P 1'
_symmetry_space_group_name_H-M 'P 1'
_atom_sites_solution_hydrogens geom
_atom_sites_solution_primary direct
_atom_sites_solution_secondary difmap
_audit_creation_method SHELXL-97
_cell_angle_alpha 76.376(2)
_cell_angle_beta 82.0610(10)
_cell_angle_gamma 88.3080(10)
_cell_formula_units_Z 2
_cell_length_a 9.5699(3)
_cell_length_b 11.4168(3)
_cell_length_c 13.9033(4)
_cell_measurement_reflns_used 57521
_cell_measurement_temperature 150(2)
_cell_measurement_theta_max 27.48
_cell_measurement_theta_min 3.51
_cell_volume 1462.14(7)
_computing_cell_refinement 'HKL Scalepack (Otwinski & Minor, 1997)'
_computing_data_collection 'Collect (Nonius BV, 1997-2000)'
_computing_data_reduction 'HKL Denzo & Scalepack (Otwinski & Minor 1997)'
_computing_molecular_graphics 'Ortep-3 for Windows (Farrugia, 1997)'
_computing_publication_material 'WinGX publication routines (Farrugia, 1999)'
_computing_structure_refinement 'SHELXL-97 (Sheldrick, 1997)'
_computing_structure_solution
;
SIR97- Altomare A., Burla M.C., Camalli M., Cascarano G.L., Giacovazzo C. ,
Guagliardi A., Moliterni A.G.G., Polidori G.,Spagna R.
(1999) J. Appl. Cryst. 32, 115-119.
;
_diffrn_ambient_temperature 150(2)
_diffrn_measured_fraction_theta_full 0.994
_diffrn_measured_fraction_theta_max 0.994
_diffrn_measurement_device_type 'nonius kappa ccd'
_diffrn_measurement_method ccd
_diffrn_radiation_monochromator graphite
_diffrn_radiation_source 'fine-focus sealed tube'
_diffrn_radiation_type MoK\a
_diffrn_radiation_wavelength 0.71073
_diffrn_reflns_av_R_equivalents 0.0391
_diffrn_reflns_av_sigmaI/netI 0.0584
_diffrn_reflns_limit_h_max 12
_diffrn_reflns_limit_h_min -12
_diffrn_reflns_limit_k_max 14
_diffrn_reflns_limit_k_min -14
_diffrn_reflns_limit_l_max 17
_diffrn_reflns_limit_l_min -18
_diffrn_reflns_number 27768
_diffrn_reflns_theta_full 27.49
_diffrn_reflns_theta_max 27.49
_diffrn_reflns_theta_min 3.54
_exptl_absorpt_coefficient_mu 0.977
_exptl_absorpt_correction_T_max 0.9086
_exptl_absorpt_correction_T_min 0.8286
_exptl_absorpt_correction_type multi-scan
_exptl_absorpt_process_details
;
multi-scan from symmetry-related measurements
Sortav (Blessing 1995
;
_exptl_crystal_colour blue
_exptl_crystal_density_diffrn 1.622
_exptl_crystal_density_method 'not measured'
_exptl_crystal_description block
_exptl_crystal_F_000 730
_exptl_crystal_size_max 0.20
_exptl_crystal_size_mid 0.10
_exptl_crystal_size_min 0.10
_refine_diff_density_max 1.459
_refine_diff_density_min -0.518
_refine_diff_density_rms 0.079
_refine_ls_abs_structure_details 'Flack H D (1983), Acta Cryst. A39, 876-881'
_refine_ls_abs_structure_Flack 0.022(13)
_refine_ls_extinction_method none
_refine_ls_goodness_of_fit_ref 1.029
_refine_ls_hydrogen_treatment constr
_refine_ls_matrix_type full
_refine_ls_number_parameters 775
_refine_ls_number_reflns 12531
_refine_ls_number_restraints 8
_refine_ls_restrained_S_all 1.042
_refine_ls_R_factor_all 0.0754
_refine_ls_R_factor_gt 0.0528
_refine_ls_shift/su_max 0.020
_refine_ls_shift/su_mean 0.001
_refine_ls_structure_factor_coef Fsqd
_refine_ls_weighting_details 'calc w=1/[\s^2^(Fo^2^)+(0.0574P)^2^+1.8143P] where P=(Fo^2^+2Fc^2^)/3'
_refine_ls_weighting_scheme calc
_refine_ls_wR_factor_gt 0.1213
_refine_ls_wR_factor_ref 0.1343
_reflns_number_gt 9930
_reflns_number_total 12531
_reflns_threshold_expression >2sigma(I)
_cod_data_source_file c0dt01740j.txt
_cod_data_source_block IPA
_cod_depositor_comments
;
The following automatic conversions were performed:
'_symmetry_cell_setting' value 'Triclinic' changed to 'triclinic'
according to '/home/saulius/struct/CIF-dictionaries/cif_core.dic'
dictionary named 'cif_core.dic' version 2.4.1 from 2010-06-29.

Automatic conversion script
Id: cif_fix_enum 1555 2011-01-17 13:19:09Z saulius 
;
_cod_original_sg_symbol_H-M P1
_cod_database_code 7015570

loop_
_symmetry_equiv_pos_as_xyz
'x, y, z'

loop_
_atom_site_label
_atom_site_type_symbol
_atom_site_fract_x
_atom_site_fract_y
_atom_site_fract_z
_atom_site_U_iso_or_equiv
_atom_site_adp_type
_atom_site_occupancy
_atom_site_symmetry_multiplicity
_atom_site_calc_flag
_atom_site_refinement_flags
_atom_site_disorder_assembly
_atom_site_disorder_group
Cu1 Cu 0.67623(6) 0.42376(5) 0.97972(4) 0.03441(18) Uani 1 1 d . . .
S1 S 0.81443(17) 0.62545(16) 0.11644(12) 0.0386(4) Uani 1 1 d . . .
F1 F 0.8245(7) 0.7434(5) -0.0686(3) 0.0873(18) Uani 1 1 d . . .
O1 O 0.7799(7) 0.6612(5) 0.2091(4) 0.0659(16) Uani 1 1 d . . .
N1 N 0.8590(5) 0.4683(5) 0.8881(4) 0.0313(12) Uani 1 1 d . . .
C1 C 0.8852(7) 0.5531(6) 0.8007(4) 0.0339(13) Uani 1 1 d . . .
H1 H 0.8108 0.6044 0.7779 0.041 Uiso 1 1 calc R . .
Cu2 Cu 0.18317(6) 0.52603(5) 0.41108(4) 0.03366(18) Uani 1 1 d . . .
S2 S 0.48682(17) 0.24569(15) 0.84963(12) 0.0364(4) Uani 1 1 d . . .
F2 F 0.8865(6) 0.8458(4) 0.0248(4) 0.0902(19) Uani 1 1 d . . .
O2 O 0.9575(5) 0.5911(6) 0.0934(5) 0.081(2) Uani 1 1 d . . .
N2 N 0.5086(6) 0.5343(5) 0.9511(4) 0.0367(13) Uani 1 1 d . . .
C2 C 1.0171(8) 0.5669(6) 0.7440(5) 0.0394(15) Uani 1 1 d . . .
H2 H 1.0322 0.6263 0.6829 0.047 Uiso 1 1 calc R . .
S3 S 0.04849(16) 0.30153(14) 0.28395(11) 0.0340(3) Uani 1 1 d . . .
F3 F 0.6695(6) 0.8093(5) 0.0305(5) 0.114(3) Uani 1 1 d . . .
O3 O 0.7104(6) 0.5459(5) 0.0994(4) 0.0480(11) Uani 1 1 d . . .
N3 N 0.5316(5) 0.3321(5) 1.0794(4) 0.0348(11) Uani 1 1 d . . .
C3 C 1.1253(7) 0.4944(6) 0.7765(5) 0.0370(15) Uani 1 1 d . . .
H3 H 1.2162 0.5034 0.7382 0.044 Uiso 1 1 calc R . .
S4 S 0.36871(17) 0.69632(15) 0.53438(12) 0.0355(3) Uani 1 1 d . . .
F4 F 0.6288(7) 0.0546(5) 0.9218(5) 0.101(2) Uani 1 1 d . . .
O4 O 0.4298(6) 0.2829(5) 0.7568(3) 0.0594(14) Uani 1 1 d . . .
N4 N 0.7984(5) 0.2999(4) 1.0487(4) 0.0302(11) Uani 1 1 d . . .
C4 C 1.1020(7) 0.4069(7) 0.8664(5) 0.0376(15) Uani 1 1 d . . .
H4 H 1.1762 0.3563 0.8907 0.045 Uiso 1 1 calc R . .
F5 F 0.6599(7) 0.1117(5) 0.7598(5) 0.104(2) Uani 1 1 d . . .
O5 O 0.3829(5) 0.2175(4) 0.9377(3) 0.0418(10) Uani 1 1 d . . .
N5 N 0.3503(5) 0.4153(5) 0.4370(4) 0.0323(12) Uani 1 1 d . . .
C5 C 0.9652(7) 0.3963(6) 0.9195(5) 0.0340(14) Uani 1 1 d . . .
F6 F 0.4696(7) 0.0219(4) 0.8379(5) 0.096(2) Uani 1 1 d . . .
O6 O 0.6100(5) 0.3147(4) 0.8553(4) 0.0440(11) Uani 1 1 d . . .
N6 N -0.0032(5) 0.4780(5) 0.5018(4) 0.0319(12) Uani 1 1 d . . .
C6 C 0.9278(6) 0.3051(6) 1.0125(5) 0.0342(13) Uani 1 1 d . . .
H6 H 0.9961 0.2531 1.0436 0.041 Uiso 1 1 calc R . .
F7 F 0.2194(5) 0.1512(4) 0.3827(4) 0.0663(12) Uani 1 1 d . . .
O7 O 0.1005(5) 0.2627(4) 0.1932(3) 0.0406(10) Uani 1 1 d . . .
N7 N 0.0701(5) 0.6664(4) 0.3589(3) 0.0309(11) Uani 1 1 d . . .
C7 C 0.7325(5) 0.2222(5) 1.1426(4) 0.0334(11) Uani 1 1 d . . .
H7 H 0.7352 0.2654 1.1970 0.040 Uiso 1 1 calc R . .
F8 F 0.0311(6) 0.1848(4) 0.4733(3) 0.0675(13) Uani 1 1 d . . .
O8 O -0.1018(5) 0.3131(4) 0.3025(3) 0.0473(11) Uani 1 1 d . . .
N8 N 0.3127(5) 0.5966(5) 0.2910(4) 0.0327(11) Uani 1 1 d . . .
C8 C 0.7961(8) 0.0996(6) 1.1743(5) 0.0414(16) Uani 1 1 d . . .
H8A H 0.8956 0.1078 1.1840 0.050 Uiso 1 1 calc R . .
H8B H 0.7943 0.0545 1.1218 0.050 Uiso 1 1 calc R . .
F9 F 0.0240(5) 0.0711(4) 0.3714(3) 0.0655(12) Uani 1 1 d . . .
O9 O 0.1327(6) 0.3952(4) 0.3001(4) 0.0449(11) Uani 1 1 d . . .
C9 C 0.7116(7) 0.0309(6) 1.2721(5) 0.0570(18) Uani 1 1 d . . .
H9A H 0.7214 0.0723 1.3259 0.068 Uiso 1 1 calc R . .
H9B H 0.7500 -0.0515 1.2913 0.068 Uiso 1 1 calc R . .
F10 F 0.2111(5) 0.8158(4) 0.6445(4) 0.0653(12) Uani 1 1 d . . .
O10 O 0.4535(6) 0.7305(5) 0.4395(4) 0.0554(13) Uani 1 1 d . . .
C10 C 0.5525(7) 0.0234(6) 1.2607(5) 0.0605(18) Uani 1 1 d . . .
H10A H 0.5421 -0.0249 1.2116 0.073 Uiso 1 1 calc R . .
H10B H 0.4996 -0.0178 1.3256 0.073 Uiso 1 1 calc R . .
F11 F 0.3859(6) 0.9182(4) 0.5537(5) 0.0842(16) Uani 1 1 d . . .
O11 O 0.4459(5) 0.6553(4) 0.6179(4) 0.0452(11) Uani 1 1 d . . .
C11 C 0.4912(8) 0.1476(7) 1.2265(5) 0.0455(17) Uani 1 1 d . . .
H11A H 0.4955 0.1948 1.2773 0.055 Uiso 1 1 calc R . .
H11B H 0.3912 0.1407 1.2175 0.055 Uiso 1 1 calc R . .
F12 F 0.2059(7) 0.8809(6) 0.4880(5) 0.106(2) Uani 1 1 d . . .
O12 O 0.2499(5) 0.6225(4) 0.5355(3) 0.0430(11) Uani 1 1 d . . .
C12 C 0.5761(5) 0.2107(5) 1.1281(4) 0.0362(11) Uani 1 1 d . . .
H12 H 0.5734 0.1582 1.0801 0.043 Uiso 1 1 calc R . .
C13 C 0.4079(6) 0.3748(6) 1.0853(5) 0.0392(14) Uani 1 1 d . . .
H13 H 0.3317 0.3349 1.1314 0.047 Uiso 1 1 calc R . .
C14 C 0.3922(6) 0.4898(6) 1.0158(5) 0.0363(15) Uani 1 1 d . . .
C15 C 0.2611(8) 0.5481(6) 1.0123(6) 0.0421(17) Uani 1 1 d . . .
H15 H 0.1801 0.5171 1.0580 0.051 Uiso 1 1 calc R . .
C16 C 0.2559(7) 0.6550(7) 0.9376(5) 0.0447(18) Uani 1 1 d . . .
H16 H 0.1689 0.6965 0.9318 0.054 Uiso 1 1 calc R . .
C17 C 0.3712(8) 0.6993(7) 0.8744(6) 0.0464(17) Uani 1 1 d . . .
H17 H 0.3662 0.7715 0.8244 0.056 Uiso 1 1 calc R . .
C18 C 0.4980(8) 0.6381(6) 0.8833(5) 0.0417(16) Uani 1 1 d . . .
H18 H 0.5800 0.6709 0.8398 0.050 Uiso 1 1 calc R . .
C19 C 0.3655(7) 0.3222(7) 0.5125(5) 0.0409(16) Uani 1 1 d . . .
H19 H 0.2877 0.2980 0.5632 0.049 Uiso 1 1 calc R . .
C20 C 0.4927(8) 0.2582(7) 0.5198(5) 0.0441(17) Uani 1 1 d . . .
H20 H 0.5011 0.1924 0.5750 0.053 Uiso 1 1 calc R . .
C21 C 0.6069(8) 0.2926(7) 0.4446(6) 0.0477(18) Uani 1 1 d . . .
H21 H 0.6934 0.2496 0.4464 0.057 Uiso 1 1 calc R . .
C22 C 0.5899(8) 0.3901(7) 0.3685(6) 0.0441(17) Uani 1 1 d . . .
H22 H 0.6664 0.4164 0.3173 0.053 Uiso 1 1 calc R . .
C23 C 0.4641(7) 0.4506(6) 0.3650(5) 0.0350(14) Uani 1 1 d . . .
C24 C 0.4358(6) 0.5526(6) 0.2837(5) 0.0375(14) Uani 1 1 d . . .
H24 H 0.5057 0.5838 0.2288 0.045 Uiso 1 1 calc R . .
C25 C 0.2534(5) 0.6948(5) 0.2202(4) 0.0364(11) Uani 1 1 d . . .
H25 H 0.1968 0.6577 0.1797 0.044 Uiso 1 1 calc R . .
C26 C 0.3592(8) 0.7816(6) 0.1475(5) 0.0472(17) Uani 1 1 d . . .
H26A H 0.4182 0.7378 0.1032 0.057 Uiso 1 1 calc R . .
H26B H 0.4219 0.8156 0.1850 0.057 Uiso 1 1 calc R . .
C27 C 0.2790(7) 0.8838(5) 0.0846(5) 0.0523(15) Uani 1 1 d . . .
H27A H 0.3481 0.9432 0.0415 0.063 Uiso 1 1 calc R . .
H27B H 0.2269 0.8500 0.0405 0.063 Uiso 1 1 calc R . .
C28 C 0.1744(7) 0.9489(6) 0.1484(5) 0.0495(15) Uani 1 1 d . . .
H28A H 0.1222 1.0104 0.1043 0.059 Uiso 1 1 calc R . .
H28B H 0.2268 0.9905 0.1873 0.059 Uiso 1 1 calc R . .
C29 C 0.0681(8) 0.8574(6) 0.2210(5) 0.0426(17) Uani 1 1 d . . .
H29A H 0.0049 0.8992 0.2647 0.051 Uiso 1 1 calc R . .
H29B H 0.0095 0.8206 0.1826 0.051 Uiso 1 1 calc R . .
C30 C 0.1509(5) 0.7618(5) 0.2830(4) 0.0336(11) Uani 1 1 d . . .
H30 H 0.2091 0.8035 0.3193 0.040 Uiso 1 1 calc R . .
C31 C -0.0608(7) 0.6600(6) 0.3868(5) 0.0372(14) Uani 1 1 d . . .
H31 H -0.1246 0.7176 0.3563 0.045 Uiso 1 1 calc R . .
C32 C -0.1089(6) 0.5567(6) 0.4704(5) 0.0339(14) Uani 1 1 d . . .
C33 C -0.2463(7) 0.5444(6) 0.5170(5) 0.0414(16) Uani 1 1 d . . .
H33 H -0.3168 0.5990 0.4919 0.050 Uiso 1 1 calc R . .
C34 C -0.2800(7) 0.4531(7) 0.5996(5) 0.0442(17) Uani 1 1 d . . .
H34 H -0.3738 0.4438 0.6333 0.053 Uiso 1 1 calc R . .
C35 C -0.1735(8) 0.3732(7) 0.6341(5) 0.0447(17) Uani 1 1 d . . .
H35 H -0.1934 0.3094 0.6919 0.054 Uiso 1 1 calc R . .
C36 C -0.0355(7) 0.3902(6) 0.5805(5) 0.0414(16) Uani 1 1 d . . .
H36 H 0.0364 0.3354 0.6027 0.050 Uiso 1 1 calc R . .
C37 C 0.7987(8) 0.7611(6) 0.0220(5) 0.0441(16) Uani 1 1 d . . .
C38 C 0.5658(9) 0.1000(7) 0.8444(7) 0.062(2) Uani 1 1 d . . .
C39 C 0.0835(8) 0.1694(6) 0.3829(5) 0.0448(16) Uani 1 1 d . . .
C40 C 0.2901(9) 0.8327(7) 0.5578(6) 0.0553(19) Uani 1 1 d . . .
O50 O 0.6798(12) 0.7566(11) 0.6810(8) 0.061(3) Uani 0.779(10) 1 d P A 1
H50 H 0.6106 0.7403 0.6552 0.091 Uiso 0.779(10) 1 calc PR A 1
C50 C 0.7188(9) 0.8692(6) 0.6413(11) 0.080(4) Uani 0.779(10) 1 d P A 1
H50A H 0.6392 0.9237 0.6563 0.096 Uiso 0.779(10) 1 calc PR A 1
C51 C 0.8449(8) 0.9030(8) 0.6792(6) 0.052(2) Uani 0.779(10) 1 d P A 1
H51A H 0.8259 0.8908 0.7519 0.078 Uiso 0.779(10) 1 calc PR A 1
H51B H 0.8677 0.9880 0.6490 0.078 Uiso 0.779(10) 1 calc PR A 1
H51C H 0.9246 0.8527 0.6617 0.078 Uiso 0.779(10) 1 calc PR A 1
C52 C 0.7586(11) 0.8909(11) 0.5221(7) 0.082(4) Uani 0.779(10) 1 d P A 1
H52A H 0.6774 0.8702 0.4933 0.123 Uiso 0.779(10) 1 calc PR A 1
H52B H 0.8388 0.8398 0.5069 0.123 Uiso 0.779(10) 1 calc PR A 1
H52C H 0.7838 0.9757 0.4935 0.123 Uiso 0.779(10) 1 calc PR A 1
O60 O 0.1658(9) 0.2137(7) 0.7259(6) 0.099(2) Uiso 1 1 d D . .
H60 H 0.2014 0.1963 0.6724 0.149 Uiso 1 1 calc R . .
C60 C 0.1110(17) 0.0991(15) 0.8016(13) 0.177(7) Uiso 1 1 d D . .
H60A H 0.1747 0.0883 0.8543 0.213 Uiso 1 1 calc R . .
C61 C -0.0369(7) 0.1108(6) 0.8580(5) 0.0492(15) Uiso 1 1 d D . .
H61A H -0.0442 0.1881 0.8774 0.074 Uiso 1 1 calc R . .
H61B H -0.0525 0.0448 0.9179 0.074 Uiso 1 1 calc R . .
H61C H -0.1082 0.1069 0.8145 0.074 Uiso 1 1 calc R . .
C62 C 0.171(2) 0.0217(14) 0.7376(15) 0.206(8) Uiso 1 1 d D . .
H62A H 0.2685 0.0472 0.7102 0.308 Uiso 1 1 calc R . .
H62B H 0.1152 0.0275 0.6828 0.308 Uiso 1 1 calc R . .
H62C H 0.1711 -0.0619 0.7766 0.308 Uiso 1 1 calc R . .
O50A O 0.699(3) 0.742(2) 0.662(2) 0.014(5) Uiso 0.221(10) 1 d P A 2
H50B H 0.6403 0.6931 0.6528 0.020 Uiso 0.221(10) 1 calc PR A 2
C50A C 0.7291(19) 0.840(2) 0.569(2) 0.028(5) Uiso 0.221(10) 1 d PD A 2
H50C H 0.6881 0.8249 0.5109 0.033 Uiso 0.221(10) 1 calc PR A 2
C51A C 0.8930(17) 0.8225(17) 0.5620(14) 0.018(5) Uiso 0.221(10) 1 d PD A 2
H51D H 0.9180 0.7444 0.5466 0.026 Uiso 0.221(10) 1 calc PR A 2
H51E H 0.9239 0.8251 0.6257 0.026 Uiso 0.221(10) 1 calc PR A 2
H51F H 0.9395 0.8872 0.5089 0.026 Uiso 0.221(10) 1 calc PR A 2
C52A C 0.687(2) 0.953(2) 0.5940(18) 0.035(6) Uiso 0.221(10) 1 d P A 2
H52D H 0.5844 0.9549 0.6102 0.052 Uiso 0.221(10) 1 calc PR A 2
H52E H 0.7179 1.0195 0.5367 0.052 Uiso 0.221(10) 1 calc PR A 2
H52F H 0.7313 0.9615 0.6516 0.052 Uiso 0.221(10) 1 calc PR A 2

loop_
_atom_site_aniso_label
_atom_site_aniso_U_11
_atom_site_aniso_U_22
_atom_site_aniso_U_33
_atom_site_aniso_U_23
_atom_site_aniso_U_13
_atom_site_aniso_U_12
Cu1 0.0221(4) 0.0405(4) 0.0349(4) -0.0006(3) 0.0013(3) 0.0012(3)
S1 0.0261(8) 0.0498(9) 0.0371(8) -0.0063(7) -0.0010(6) -0.0040(6)
F1 0.149(5) 0.072(3) 0.038(2) -0.005(2) -0.012(3) -0.018(3)
O1 0.087(4) 0.070(3) 0.041(3) -0.012(2) 0.000(3) -0.037(3)
N1 0.027(3) 0.038(3) 0.030(3) -0.010(2) -0.001(2) 0.000(2)
C1 0.030(3) 0.038(3) 0.028(3) -0.002(2) 0.008(2) 0.004(2)
Cu2 0.0213(4) 0.0413(4) 0.0339(4) -0.0036(3) 0.0028(3) 0.0004(3)
S2 0.0318(9) 0.0434(8) 0.0340(8) -0.0106(7) -0.0003(7) -0.0041(7)
F2 0.129(5) 0.069(3) 0.066(3) 0.012(2) -0.025(3) -0.062(3)
O2 0.019(2) 0.091(4) 0.105(4) 0.020(3) 0.010(2) 0.009(2)
N2 0.027(3) 0.049(3) 0.035(3) -0.014(3) 0.002(2) 0.001(2)
C2 0.038(3) 0.037(3) 0.043(4) -0.007(3) -0.004(3) -0.007(3)
S3 0.0217(7) 0.0435(8) 0.0379(8) -0.0137(6) -0.0003(6) -0.0033(6)
F3 0.060(3) 0.078(3) 0.159(6) 0.035(4) 0.021(3) 0.025(3)
O3 0.046(3) 0.050(3) 0.049(3) -0.018(2) -0.002(2) -0.006(2)
N3 0.030(2) 0.043(3) 0.032(2) -0.009(2) -0.0044(19) -0.007(2)
C3 0.025(3) 0.049(4) 0.036(3) -0.011(3) 0.003(2) -0.006(3)
S4 0.0272(8) 0.0422(8) 0.0366(8) -0.0095(7) -0.0017(7) -0.0017(6)
F4 0.090(4) 0.057(3) 0.128(5) 0.018(3) 0.005(3) 0.030(3)
O4 0.062(3) 0.077(4) 0.037(2) -0.006(2) -0.011(2) -0.020(3)
N4 0.029(2) 0.029(2) 0.032(2) -0.0063(19) -0.0029(19) -0.0012(18)
C4 0.024(3) 0.049(4) 0.044(4) -0.020(3) -0.004(3) 0.008(3)
F5 0.098(4) 0.066(3) 0.131(5) -0.038(3) 0.067(4) 0.001(3)
O5 0.025(2) 0.061(3) 0.039(2) -0.014(2) 0.0004(17) -0.0031(18)
N5 0.023(3) 0.041(3) 0.033(3) -0.009(2) -0.005(2) 0.005(2)
C5 0.029(3) 0.039(3) 0.034(3) -0.010(3) 0.000(3) -0.003(3)
F6 0.110(5) 0.050(3) 0.124(5) -0.034(3) 0.036(4) -0.026(3)
O6 0.030(2) 0.057(3) 0.049(3) -0.022(2) 0.001(2) -0.008(2)
N6 0.026(3) 0.039(3) 0.032(3) -0.015(2) 0.004(2) -0.002(2)
C6 0.022(3) 0.042(3) 0.039(3) -0.009(3) -0.005(2) 0.006(2)
F7 0.045(2) 0.073(3) 0.074(3) 0.001(2) -0.018(2) 0.008(2)
O7 0.033(2) 0.053(2) 0.036(2) -0.0173(19) 0.0050(17) -0.0063(17)
N7 0.026(2) 0.039(3) 0.026(2) -0.0079(19) 0.0001(18) -0.0001(19)
C7 0.031(3) 0.031(3) 0.036(3) -0.003(2) -0.004(2) -0.006(2)
F8 0.088(3) 0.070(3) 0.038(2) -0.0064(19) 0.003(2) 0.004(2)
O8 0.026(2) 0.062(3) 0.053(3) -0.014(2) -0.0013(18) 0.0022(18)
N8 0.021(2) 0.041(3) 0.035(2) -0.010(2) -0.0002(18) -0.0019(18)
C8 0.040(4) 0.043(4) 0.039(3) -0.002(3) -0.010(3) 0.006(3)
F9 0.090(3) 0.044(2) 0.061(2) -0.0058(18) -0.010(2) -0.012(2)
O9 0.047(3) 0.046(2) 0.045(2) -0.015(2) -0.012(2) -0.011(2)
C9 0.053(4) 0.050(4) 0.055(4) 0.018(3) -0.010(3) -0.011(3)
F10 0.054(3) 0.078(3) 0.072(3) -0.041(2) 0.003(2) 0.008(2)
O10 0.044(3) 0.072(3) 0.047(3) -0.017(2) 0.014(2) -0.013(2)
C10 0.058(4) 0.050(4) 0.063(4) 0.011(3) -0.012(3) -0.021(3)
F11 0.086(4) 0.050(3) 0.116(4) -0.031(3) 0.010(3) -0.010(3)
O11 0.038(2) 0.049(3) 0.052(3) -0.013(2) -0.019(2) 0.0097(19)
C11 0.039(3) 0.049(4) 0.044(3) -0.001(3) -0.001(3) -0.016(3)
F12 0.121(5) 0.101(4) 0.104(4) -0.023(3) -0.054(4) 0.064(4)
O12 0.035(3) 0.058(3) 0.039(2) -0.017(2) -0.001(2) -0.006(2)
C12 0.029(2) 0.047(3) 0.031(3) -0.006(2) -0.003(2) -0.009(2)
C13 0.026(3) 0.052(4) 0.041(3) -0.018(3) 0.004(2) -0.005(2)
C14 0.017(3) 0.060(4) 0.038(3) -0.024(3) -0.002(2) 0.002(3)
C15 0.025(3) 0.046(4) 0.060(4) -0.024(3) -0.003(3) 0.001(3)
C16 0.029(4) 0.066(5) 0.049(4) -0.028(4) -0.017(3) 0.015(3)
C17 0.038(4) 0.054(4) 0.050(4) -0.017(3) -0.012(3) 0.013(3)
C18 0.039(4) 0.047(4) 0.038(3) -0.007(3) -0.009(3) 0.009(3)
C19 0.026(3) 0.056(4) 0.040(3) -0.015(3) 0.006(3) 0.000(3)
C20 0.042(4) 0.052(4) 0.038(3) -0.009(3) -0.008(3) 0.011(3)
C21 0.036(4) 0.053(4) 0.055(4) -0.019(4) -0.001(3) 0.011(3)
C22 0.023(3) 0.058(4) 0.052(4) -0.017(4) 0.003(3) 0.000(3)
C23 0.033(4) 0.037(3) 0.036(3) -0.013(3) -0.002(3) -0.002(3)
C24 0.029(3) 0.043(3) 0.040(3) -0.013(3) 0.006(2) -0.006(2)
C25 0.032(3) 0.040(3) 0.036(3) -0.006(2) -0.004(2) -0.005(2)
C26 0.045(4) 0.046(4) 0.042(3) -0.003(3) 0.014(3) -0.012(3)
C27 0.056(4) 0.041(3) 0.050(3) 0.003(3) 0.008(3) -0.009(3)
C28 0.051(4) 0.040(3) 0.055(4) -0.010(3) -0.003(3) 0.001(3)
C29 0.054(5) 0.029(3) 0.042(4) -0.005(3) -0.004(3) -0.005(3)
C30 0.036(3) 0.034(3) 0.033(3) -0.013(2) -0.004(2) -0.004(2)
C31 0.036(4) 0.041(3) 0.035(3) -0.009(3) -0.004(3) 0.006(3)
C32 0.018(3) 0.050(4) 0.035(3) -0.014(3) -0.002(3) 0.001(3)
C33 0.024(3) 0.047(4) 0.050(4) -0.011(3) 0.005(3) -0.006(3)
C34 0.022(3) 0.062(4) 0.047(4) -0.015(3) 0.006(3) -0.002(3)
C35 0.038(4) 0.056(4) 0.035(3) -0.010(3) 0.011(3) -0.007(3)
C36 0.034(4) 0.050(4) 0.044(4) -0.015(3) -0.012(3) 0.002(3)
C37 0.037(3) 0.045(3) 0.046(4) -0.007(3) 0.002(3) -0.008(3)
C38 0.054(5) 0.040(4) 0.080(6) -0.004(4) 0.016(4) 0.006(3)
C39 0.041(4) 0.044(3) 0.046(4) -0.008(3) 0.001(3) -0.003(3)
C40 0.061(5) 0.047(4) 0.058(4) -0.015(3) -0.004(4) 0.010(4)
O50 0.041(5) 0.079(7) 0.049(6) 0.012(5) -0.004(4) -0.014(4)
C50 0.046(5) 0.019(4) 0.183(12) -0.011(5) -0.067(6) -0.008(3)
C51 0.045(4) 0.062(5) 0.055(5) -0.019(4) -0.017(3) 0.000(4)
C52 0.091(7) 0.108(8) 0.037(5) 0.011(5) -0.012(4) -0.066(7)

loop_
_atom_type_symbol
_atom_type_description
_atom_type_scat_dispersion_real
_atom_type_scat_dispersion_imag
_atom_type_scat_source
C C 0.0033 0.0016 'International Tables Vol C Tables 4.2.6.8 and 6.1.1.4'
H H 0.0000 0.0000 'International Tables Vol C Tables 4.2.6.8 and 6.1.1.4'
N N 0.0061 0.0033 'International Tables Vol C Tables 4.2.6.8 and 6.1.1.4'
O O 0.0106 0.0060 'International Tables Vol C Tables 4.2.6.8 and 6.1.1.4'
S S 0.1246 0.1234 'International Tables Vol C Tables 4.2.6.8 and 6.1.1.4'
F F 0.0171 0.0103 'International Tables Vol C Tables 4.2.6.8 and 6.1.1.4'
Cu Cu 0.3201 1.2651 'International Tables Vol C Tables 4.2.6.8 and 6.1.1.4'

loop_
_geom_angle_atom_site_label_1
_geom_angle_atom_site_label_2
_geom_angle_atom_site_label_3
_geom_angle
_geom_angle_site_symmetry_1
_geom_angle_site_symmetry_3
_geom_angle_publ_flag
N3 Cu1 N4 81.7(2) . . ?
N3 Cu1 N1 161.6(2) . . ?
N4 Cu1 N1 81.1(2) . . ?
N3 Cu1 N2 80.9(2) . . ?
N4 Cu1 N2 161.4(2) . . ?
N1 Cu1 N2 116.9(2) . . ?
O2 S1 O1 116.0(4) . . ?
O2 S1 O3 114.8(4) . . ?
O1 S1 O3 113.2(3) . . ?
O2 S1 C37 102.7(3) . . ?
O1 S1 C37 104.6(4) . . ?
O3 S1 C37 103.5(3) . . ?
C5 N1 C1 118.4(5) . . ?
C5 N1 Cu1 111.7(4) . . ?
C1 N1 Cu1 129.9(4) . . ?
N1 C1 C2 122.1(6) . . ?
N1 C1 H1 119.0 . . ?
C2 C1 H1 119.0 . . ?
N8 Cu2 N7 81.7(2) . . ?
N8 Cu2 N5 81.1(2) . . ?
N7 Cu2 N5 161.5(2) . . ?
N8 Cu2 N6 159.1(2) . . ?
N7 Cu2 N6 81.0(2) . . ?
N5 Cu2 N6 117.2(2) . . ?
N8 Cu2 O12 103.56(18) . . ?
N7 Cu2 O12 90.55(18) . . ?
N5 Cu2 O12 86.80(19) . . ?
N6 Cu2 O12 88.18(18) . . ?
O4 S2 O5 115.0(3) . . ?
O4 S2 O6 114.1(3) . . ?
O5 S2 O6 116.9(3) . . ?
O4 S2 C38 103.7(4) . . ?
O5 S2 C38 103.2(3) . . ?
O6 S2 C38 101.2(4) . . ?
C18 N2 C14 118.8(6) . . ?
C18 N2 Cu1 131.2(5) . . ?
C14 N2 Cu1 110.0(5) . . ?
C3 C2 C1 119.5(6) . . ?
C3 C2 H2 120.3 . . ?
C1 C2 H2 120.3 . . ?
O9 S3 O8 117.4(3) . . ?
O9 S3 O7 113.1(3) . . ?
O8 S3 O7 114.9(3) . . ?
O9 S3 C39 103.7(3) . . ?
O8 S3 C39 102.5(3) . . ?
O7 S3 C39 102.6(3) . . ?
C13 N3 C12 127.1(5) . . ?
C13 N3 Cu1 117.9(5) . . ?
C12 N3 Cu1 114.2(4) . . ?
C2 C3 C4 119.9(7) . . ?
C2 C3 H3 120.1 . . ?
C4 C3 H3 120.1 . . ?
O10 S4 O12 114.1(3) . . ?
O10 S4 O11 115.1(3) . . ?
O12 S4 O11 114.1(3) . . ?
O10 S4 C40 105.6(4) . . ?
O12 S4 C40 103.5(4) . . ?
O11 S4 C40 102.6(3) . . ?
C6 N4 C7 127.6(5) . . ?
C6 N4 Cu1 116.0(4) . . ?
C7 N4 Cu1 115.9(4) . . ?
C3 C4 C5 117.8(7) . . ?
C3 C4 H4 121.1 . . ?
C5 C4 H4 121.1 . . ?
C19 N5 C23 118.4(6) . . ?
C19 N5 Cu2 130.1(5) . . ?
C23 N5 Cu2 111.4(4) . . ?
N1 C5 C4 122.4(6) . . ?
N1 C5 C6 115.2(6) . . ?
C4 C5 C6 122.4(6) . . ?
C36 N6 C32 117.9(6) . . ?
C36 N6 Cu2 131.7(5) . . ?
C32 N6 Cu2 110.4(4) . . ?
N4 C6 C5 115.8(6) . . ?
N4 C6 H6 122.1 . . ?
C5 C6 H6 122.1 . . ?
C31 N7 C30 128.6(5) . . ?
C31 N7 Cu2 117.2(4) . . ?
C30 N7 Cu2 113.9(3) . . ?
N4 C7 C8 116.8(5) . . ?
N4 C7 C12 105.0(4) . . ?
C8 C7 C12 110.4(5) . . ?
N4 C7 H7 108.1 . . ?
C8 C7 H7 108.1 . . ?
C12 C7 H7 108.1 . . ?
C24 N8 C25 128.2(5) . . ?
C24 N8 Cu2 116.9(4) . . ?
C25 N8 Cu2 114.9(4) . . ?
C7 C8 C9 109.3(6) . . ?
C7 C8 H8A 109.8 . . ?
C9 C8 H8A 109.8 . . ?
C7 C8 H8B 109.8 . . ?
C9 C8 H8B 109.8 . . ?
H8A C8 H8B 108.3 . . ?
C8 C9 C10 110.9(5) . . ?
C8 C9 H9A 109.5 . . ?
C10 C9 H9A 109.5 . . ?
C8 C9 H9B 109.5 . . ?
C10 C9 H9B 109.5 . . ?
H9A C9 H9B 108.0 . . ?
C11 C10 C9 111.2(5) . . ?
C11 C10 H10A 109.4 . . ?
C9 C10 H10A 109.4 . . ?
C11 C10 H10B 109.4 . . ?
C9 C10 H10B 109.4 . . ?
H10A C10 H10B 108.0 . . ?
C10 C11 C12 108.7(6) . . ?
C10 C11 H11A 110.0 . . ?
C12 C11 H11A 110.0 . . ?
C10 C11 H11B 110.0 . . ?
C12 C11 H11B 110.0 . . ?
H11A C11 H11B 108.3 . . ?
S4 O12 Cu2 131.4(3) . . ?
N3 C12 C11 117.9(5) . . ?
N3 C12 C7 106.3(4) . . ?
C11 C12 C7 109.9(5) . . ?
N3 C12 H12 107.5 . . ?
C11 C12 H12 107.5 . . ?
C7 C12 H12 107.5 . . ?
N3 C13 C14 114.4(6) . . ?
N3 C13 H13 122.8 . . ?
C14 C13 H13 122.8 . . ?
N2 C14 C15 122.0(7) . . ?
N2 C14 C13 116.7(6) . . ?
C15 C14 C13 121.3(6) . . ?
C14 C15 C16 116.5(7) . . ?
C14 C15 H15 121.8 . . ?
C16 C15 H15 121.8 . . ?
C17 C16 C15 121.4(7) . . ?
C17 C16 H16 119.3 . . ?
C15 C16 H16 119.3 . . ?
C16 C17 C18 119.0(7) . . ?
C16 C17 H17 120.5 . . ?
C18 C17 H17 120.5 . . ?
N2 C18 C17 122.3(7) . . ?
N2 C18 H18 118.9 . . ?
C17 C18 H18 118.9 . . ?
N5 C19 C20 122.1(6) . . ?
N5 C19 H19 118.9 . . ?
C20 C19 H19 118.9 . . ?
C21 C20 C19 119.1(7) . . ?
C21 C20 H20 120.4 . . ?
C19 C20 H20 120.4 . . ?
C22 C21 C20 117.8(7) . . ?
C22 C21 H21 121.1 . . ?
C20 C21 H21 121.1 . . ?
C21 C22 C23 121.0(7) . . ?
C21 C22 H22 119.5 . . ?
C23 C22 H22 119.5 . . ?
C22 C23 N5 121.5(6) . . ?
C22 C23 C24 124.2(6) . . ?
N5 C23 C24 114.2(6) . . ?
N8 C24 C23 116.1(6) . . ?
N8 C24 H24 121.9 . . ?
C23 C24 H24 121.9 . . ?
N8 C25 C26 116.4(5) . . ?
N8 C25 C30 106.3(4) . . ?
C26 C25 C30 111.2(5) . . ?
N8 C25 H25 107.6 . . ?
C26 C25 H25 107.6 . . ?
C30 C25 H25 107.6 . . ?
C25 C26 C27 109.4(6) . . ?
C25 C26 H26A 109.8 . . ?
C27 C26 H26A 109.8 . . ?
C25 C26 H26B 109.8 . . ?
C27 C26 H26B 109.8 . . ?
H26A C26 H26B 108.2 . . ?
C28 C27 C26 113.0(5) . . ?
C28 C27 H27A 109.0 . . ?
C26 C27 H27A 109.0 . . ?
C28 C27 H27B 109.0 . . ?
C26 C27 H27B 109.0 . . ?
H27A C27 H27B 107.8 . . ?
C27 C28 C29 110.6(5) . . ?
C27 C28 H28A 109.5 . . ?
C29 C28 H28A 109.5 . . ?
C27 C28 H28B 109.5 . . ?
C29 C28 H28B 109.5 . . ?
H28A C28 H28B 108.1 . . ?
C30 C29 C28 108.2(6) . . ?
C30 C29 H29A 110.1 . . ?
C28 C29 H29A 110.1 . . ?
C30 C29 H29B 110.1 . . ?
C28 C29 H29B 110.1 . . ?
H29A C29 H29B 108.4 . . ?
N7 C30 C29 117.2(5) . . ?
N7 C30 C25 105.2(4) . . ?
C29 C30 C25 113.1(5) . . ?
N7 C30 H30 106.9 . . ?
C29 C30 H30 106.9 . . ?
C25 C30 H30 106.9 . . ?
N7 C31 C32 115.6(6) . . ?
N7 C31 H31 122.2 . . ?
C32 C31 H31 122.2 . . ?
N6 C32 C33 122.8(6) . . ?
N6 C32 C31 114.4(5) . . ?
C33 C32 C31 122.6(6) . . ?
C34 C33 C32 119.3(7) . . ?
C34 C33 H33 120.3 . . ?
C32 C33 H33 120.3 . . ?
C33 C34 C35 118.9(7) . . ?
C33 C34 H34 120.6 . . ?
C35 C34 H34 120.6 . . ?
C34 C35 C36 118.4(7) . . ?
C34 C35 H35 120.8 . . ?
C36 C35 H35 120.8 . . ?
N6 C36 C35 122.7(7) . . ?
N6 C36 H36 118.6 . . ?
C35 C36 H36 118.6 . . ?
F1 C37 F2 105.8(6) . . ?
F1 C37 F3 106.7(7) . . ?
F2 C37 F3 106.0(7) . . ?
F1 C37 S1 112.5(5) . . ?
F2 C37 S1 112.8(5) . . ?
F3 C37 S1 112.5(5) . . ?
F4 C38 F6 108.6(7) . . ?
F4 C38 F5 109.4(8) . . ?
F6 C38 F5 105.6(7) . . ?
F4 C38 S2 112.2(7) . . ?
F6 C38 S2 111.2(6) . . ?
F5 C38 S2 109.6(5) . . ?
F7 C39 F9 109.1(6) . . ?
F7 C39 F8 107.2(6) . . ?
F9 C39 F8 107.3(6) . . ?
F7 C39 S3 111.0(5) . . ?
F9 C39 S3 110.9(5) . . ?
F8 C39 S3 111.2(5) . . ?
F10 C40 F11 107.8(7) . . ?
F10 C40 F12 106.7(7) . . ?
F11 C40 F12 106.0(7) . . ?
F10 C40 S4 112.6(5) . . ?
F11 C40 S4 112.8(6) . . ?
F12 C40 S4 110.5(6) . . ?
O50 C50 C51 112.7(9) . . ?
O50 C50 C52 110.5(10) . . ?
C51 C50 C52 106.4(8) . . ?
O50 C50 H50A 109.0 . . ?
C51 C50 H50A 109.0 . . ?
C52 C50 H50A 109.0 . . ?
C50 C51 H51A 109.5 . . ?
C50 C51 H51B 109.5 . . ?
H51A C51 H51B 109.5 . . ?
C50 C51 H51C 109.5 . . ?
H51A C51 H51C 109.5 . . ?
H51B C51 H51C 109.5 . . ?
C50 C52 H52A 109.5 . . ?
C50 C52 H52B 109.5 . . ?
H52A C52 H52B 109.5 . . ?
C50 C52 H52C 109.5 . . ?
H52A C52 H52C 109.5 . . ?
H52B C52 H52C 109.5 . . ?
C60 O60 H60 109.5 . . ?
C62 C60 C61 133.9(16) . . ?
C62 C60 O60 92.9(11) . . ?
C61 C60 O60 114.5(12) . . ?
C62 C60 H60A 104.0 . . ?
C61 C60 H60A 104.1 . . ?
O60 C60 H60A 104.1 . . ?
C60 C61 H61A 109.5 . . ?
C60 C61 H61B 109.5 . . ?
H61A C61 H61B 109.5 . . ?
C60 C61 H61C 109.5 . . ?
H61A C61 H61C 109.5 . . ?
H61B C61 H61C 109.5 . . ?
C60 C62 H62A 109.5 . . ?
C60 C62 H62B 109.5 . . ?
H62A C62 H62B 109.5 . . ?
C60 C62 H62C 109.5 . . ?
H62A C62 H62C 109.5 . . ?
H62B C62 H62C 109.5 . . ?
C50A O50A H50B 109.5 . . ?
C52A C50A O50A 108(2) . . ?
C52A C50A C51A 111.2(19) . . ?
O50A C50A C51A 94.3(18) . . ?
C52A C50A H50C 113.8 . . ?
O50A C50A H50C 113.8 . . ?
C51A C50A H50C 113.8 . . ?
C50A C51A H51D 109.5 . . ?
C50A C51A H51E 109.5 . . ?
H51D C51A H51E 109.5 . . ?
C50A C51A H51F 109.5 . . ?
H51D C51A H51F 109.5 . . ?
H51E C51A H51F 109.5 . . ?
C50A C52A H52D 109.5 . . ?
C50A C52A H52E 109.5 . . ?
H52D C52A H52E 109.5 . . ?
C50A C52A H52F 109.5 . . ?
H52D C52A H52F 109.5 . . ?
H52E C52A H52F 109.5 . . ?

loop_
_geom_bond_atom_site_label_1
_geom_bond_atom_site_label_2
_geom_bond_distance
_geom_bond_site_symmetry_2
_geom_bond_publ_flag
Cu1 N3 1.950(5) . ?
Cu1 N4 1.965(5) . ?
Cu1 N1 2.018(5) . ?
Cu1 N2 2.036(6) . ?
S1 O2 1.427(5) . ?
S1 O1 1.434(6) . ?
S1 O3 1.446(5) . ?
S1 C37 1.797(7) . ?
F1 C37 1.310(8) . ?
N1 C5 1.343(9) . ?
N1 C1 1.361(7) . ?
C1 C2 1.385(9) . ?
C1 H1 0.9500 . ?
Cu2 N8 1.956(5) . ?
Cu2 N7 1.958(5) . ?
Cu2 N5 2.028(5) . ?
Cu2 N6 2.045(5) . ?
Cu2 O12 2.420(4) . ?
S2 O4 1.438(5) . ?
S2 O5 1.445(5) . ?
S2 O6 1.459(5) . ?
S2 C38 1.819(8) . ?
F2 C37 1.311(8) . ?
N2 C18 1.341(9) . ?
N2 C14 1.360(8) . ?
C2 C3 1.364(10) . ?
C2 H2 0.9500 . ?
S3 O9 1.434(5) . ?
S3 O8 1.433(5) . ?
S3 O7 1.454(5) . ?
S3 C39 1.844(7) . ?
F3 C37 1.340(9) . ?
N3 C13 1.266(8) . ?
N3 C12 1.471(8) . ?
C3 C4 1.399(10) . ?
C3 H3 0.9500 . ?
S4 O10 1.425(5) . ?
S4 O12 1.431(5) . ?
S4 O11 1.440(5) . ?
S4 C40 1.788(8) . ?
F4 C38 1.299(11) . ?
N4 C6 1.268(8) . ?
N4 C7 1.466(7) . ?
C4 C5 1.405(9) . ?
C4 H4 0.9500 . ?
F5 C38 1.361(9) . ?
N5 C19 1.326(9) . ?
N5 C23 1.373(8) . ?
C5 C6 1.464(8) . ?
F6 C38 1.326(10) . ?
N6 C36 1.306(8) . ?
N6 C32 1.380(9) . ?
C6 H6 0.9500 . ?
F7 C39 1.311(8) . ?
N7 C31 1.258(8) . ?
N7 C30 1.476(7) . ?
C7 C8 1.502(8) . ?
C7 C12 1.551(7) . ?
C7 H7 1.0000 . ?
F8 C39 1.337(8) . ?
N8 C24 1.268(8) . ?
N8 C25 1.464(7) . ?
C8 C9 1.532(9) . ?
C8 H8A 0.9900 . ?
C8 H8B 0.9900 . ?
F9 C39 1.325(8) . ?
C9 C10 1.559(9) . ?
C9 H9A 0.9900 . ?
C9 H9B 0.9900 . ?
F10 C40 1.308(9) . ?
C10 C11 1.514(10) . ?
C10 H10A 0.9900 . ?
C10 H10B 0.9900 . ?
F11 C40 1.344(10) . ?
C11 C12 1.521(8) . ?
C11 H11A 0.9900 . ?
C11 H11B 0.9900 . ?
F12 C40 1.353(10) . ?
C12 H12 1.0000 . ?
C13 C14 1.453(10) . ?
C13 H13 0.9500 . ?
C14 C15 1.404(9) . ?
C15 C16 1.409(10) . ?
C15 H15 0.9500 . ?
C16 C17 1.342(11) . ?
C16 H16 0.9500 . ?
C17 C18 1.387(10) . ?
C17 H17 0.9500 . ?
C18 H18 0.9500 . ?
C19 C20 1.405(10) . ?
C19 H19 0.9500 . ?
C20 C21 1.399(10) . ?
C20 H20 0.9500 . ?
C21 C22 1.366(10) . ?
C21 H21 0.9500 . ?
C22 C23 1.371(10) . ?
C22 H22 0.9500 . ?
C23 C24 1.467(9) . ?
C24 H24 0.9500 . ?
C25 C26 1.527(8) . ?
C25 C30 1.530(7) . ?
C25 H25 1.0000 . ?
C26 C27 1.538(10) . ?
C26 H26A 0.9900 . ?
C26 H26B 0.9900 . ?
C27 C28 1.538(9) . ?
C27 H27A 0.9900 . ?
C27 H27B 0.9900 . ?
C28 C29 1.558(9) . ?
C28 H28A 0.9900 . ?
C28 H28B 0.9900 . ?
C29 C30 1.503(9) . ?
C29 H29A 0.9900 . ?
C29 H29B 0.9900 . ?
C30 H30 1.0000 . ?
C31 C32 1.480(9) . ?
C31 H31 0.9500 . ?
C32 C33 1.379(9) . ?
C33 C34 1.365(10) . ?
C33 H33 0.9500 . ?
C34 C35 1.406(11) . ?
C34 H34 0.9500 . ?
C35 C36 1.419(10) . ?
C35 H35 0.9500 . ?
C36 H36 0.9500 . ?
O50 C50 1.317(14) . ?
O50 H50 0.8400 . ?
C50 C51 1.476(10) . ?
C50 C52 1.610(17) . ?
C50 H50A 1.0000 . ?
C51 H51A 0.9800 . ?
C51 H51B 0.9800 . ?
C51 H51C 0.9800 . ?
C52 H52A 0.9800 . ?
C52 H52B 0.9800 . ?
C52 H52C 0.9800 . ?
O60 C60 1.528(14) . ?
O60 H60 0.8400 . ?
C60 C62 1.450(15) . ?
C60 C61 1.538(14) . ?
C60 H60A 1.0000 . ?
C61 H61A 0.9800 . ?
C61 H61B 0.9800 . ?
C61 H61C 0.9800 . ?
C62 H62A 0.9800 . ?
C62 H62B 0.9800 . ?
C62 H62C 0.9800 . ?
O50A C50A 1.49(4) . ?
O50A H50B 0.8400 . ?
C50A C52A 1.45(3) . ?
C50A C51A 1.567(17) . ?
C50A H50C 1.0000 . ?
C51A H51D 0.9800 . ?
C51A H51E 0.9800 . ?
C51A H51F 0.9800 . ?
C52A H52D 0.9800 . ?
C52A H52E 0.9800 . ?
C52A H52F 0.9800 . ?
